data_4116678
loop_
_publ_author_name
'Martin A. Bennett'
'Graham A. Heath'
'David C. R. Hockless'
'Ivan Kovacik'
'Anthony C. Willis'

_publ_contact_author
;
Prof M. A. Bennett
Research School of Chemistry
Australian National University
Canberra ACT 0200 Australia
;
_publ_contact_author_email ' bennett@rsc.anu.edu.au '
_publ_contact_author_fax ' 61 2 6249 0750 '
_publ_contact_author_phone ' 61 2 6249 3639  '
_publ_section_title
;
 Alkene Complexes of Divalent and Trivalent Ruthenium Stabilized by
 Chelation. Dependence of Coordinated Alkene Orientation on Metal
 Oxidation State
;
_journal_name_full 'Journal of the American Chemical Society'
_journal_page_first 932
_journal_page_last 941
_journal_paper_doi 10.1021/ja973282k
_journal_volume 120
_journal_year 1998
_chemical_formula_moiety 'C20 H27 N O4 Ru '
_chemical_formula_sum 'C20 H27 N O4 Ru'
_chemical_formula_weight 446.51
_chemical_name_systematic
;
Bis(acetylacetonato)(2-vinyl-N,N-dimethylaniline)ruthenium(II)
;
_space_group_IT_number 14
_symmetry_cell_setting monoclinic
_symmetry_Int_Tables_number 14
_symmetry_space_group_name_Hall '-P 2yn'
_symmetry_space_group_name_H-M 'P 1 21/n 1'
_audit_creation_date 1997-09-23
_audit_creation_method 'by teXsan v1.7'
_cell_angle_alpha 90
_cell_angle_beta 101.14(2)
_cell_angle_gamma 90
_cell_formula_units_Z 4
_cell_length_a 9.705(1)
_cell_length_b 17.781(4)
_cell_length_c 11.731(3)
_cell_measurement_reflns_used 25
_cell_measurement_temperature 296.2
_cell_measurement_theta_max 23.9
_cell_measurement_theta_min 19.9
_cell_volume 1986.2(7)
_computing_cell_refinement 'MSC/AFC Diffractometer Control'
_computing_data_collection 'MSC/AFC Diffractometer Control'
_computing_data_reduction 'teXsan (MSC, 1995)'
_computing_publication_material 'teXsan (MSC, 1995)'
_computing_structure_refinement 'teXsan (MSC, 1995)'
_diffrn_ambient_temperature 296.2
_diffrn_measurement_device unknown
_diffrn_measurement_method \w-2\q
_diffrn_orient_matrix_UB_11 0.00000
_diffrn_orient_matrix_UB_12 0.00000
_diffrn_orient_matrix_UB_13 0.00000
_diffrn_orient_matrix_UB_21 0.00000
_diffrn_orient_matrix_UB_22 0.00000
_diffrn_orient_matrix_UB_23 0.00000
_diffrn_orient_matrix_UB_31 0.00000
_diffrn_orient_matrix_UB_32 0.00000
_diffrn_orient_matrix_UB_33 0.00000
_diffrn_radiation_detector 'scintillation counter'
_diffrn_radiation_monochromator graphite
_diffrn_radiation_source 'X-ray tube'
_diffrn_radiation_type 'Mo K\a'
_diffrn_radiation_wavelength 0.7107
_diffrn_reflns_av_R_equivalents 0.01326
_diffrn_reflns_limit_h_max 12
_diffrn_reflns_limit_h_min -12
_diffrn_reflns_limit_k_max 23
_diffrn_reflns_limit_k_min 0
_diffrn_reflns_limit_l_max 15
_diffrn_reflns_limit_l_min 0
_diffrn_reflns_number 4799
_diffrn_reflns_reduction_process 'Lp corrections applied'
_diffrn_reflns_theta_max 27.47
_diffrn_reflns_theta_min 2.11
_diffrn_standards_decay_% 0.00
_diffrn_standards_interval_count 0
_diffrn_standards_number 0
_exptl_absorpt_coefficient_mu 0.813
_exptl_absorpt_correction_type none
_exptl_crystal_colour orange
_exptl_crystal_density_diffrn 1.493
_exptl_crystal_description block
_exptl_crystal_F_000 920.00
_exptl_crystal_size_max 0.26
_exptl_crystal_size_mid 0.20
_exptl_crystal_size_min 0.09
_refine_diff_density_max 0.77
_refine_diff_density_min -0.71
_refine_ls_extinction_coef 0.00000062(3)
_refine_ls_extinction_expression 'equ(3) Acta Cryst.(1968) A24, p213.'
_refine_ls_extinction_method 'Zachariasen (1967)'
_refine_ls_goodness_of_fit_all 1.928
_refine_ls_goodness_of_fit_obs 2.126
_refine_ls_hydrogen_treatment noref
_refine_ls_matrix_type full
_refine_ls_number_constraints 0
_refine_ls_number_parameters 236
_refine_ls_number_reflns 3428
_refine_ls_number_restraints 0
_refine_ls_R_factor_all 0.0553
_refine_ls_R_factor_obs 0.0334
_refine_ls_shift/esd_max 0.0010
_refine_ls_shift/esd_mean 0.0010
_refine_ls_structure_factor_coef F
_refine_ls_weighting_details 'w = 1/[\s^2^(Fo) + 0.00004|Fo|^2^]'
_refine_ls_weighting_scheme calc
_refine_ls_wR_factor_all 0.0377
_refine_ls_wR_factor_obs 0.0357
_reflns_number_observed 3428
_reflns_number_total 4584
_reflns_observed_criterion >3.00\s(I)
_cod_data_source_file ja973282k_1.cif
_cod_data_source_block IXKA
_cod_depositor_comments
;
The following automatic conversions were performed:

'_refine_ls_weighting_scheme' value 'w = 1/[\s^2^(Fo) +
0.00004|Fo|^2^]' was changed to 'calc'. New tag
'_refine_ls_weighting_details' was created. The value of the new tag
was set to 'w = 1/[\s^2^(Fo) + 0.00004|Fo|^2^]'.

Automatic conversion script
Id: cif_fix_values 3143 2015-03-26 13:38:13Z robertas 
;
_cod_original_cell_volume 1986.2(6)
_cod_original_sg_symbol_H-M 'P 21/n '
_cod_original_formula_sum 'C20 H27 N O4 Ru '
_cod_database_code 4116678

loop_
_symmetry_equiv_pos_as_xyz
'   +x,   +y,   +z'
1/2-x,1/2+y,1/2-z
'   -x,   -y,   -z'
1/2+x,1/2-y,1/2+z

loop_
_atom_site_aniso_label
_atom_site_aniso_U_11
_atom_site_aniso_U_22
_atom_site_aniso_U_33
_atom_site_aniso_U_12
_atom_site_aniso_U_13
_atom_site_aniso_U_23
Ru(1) 0.0295(2) 0.0312(2) 0.0284(1) 0.0050(2) 0.0058(1) 0.0001(2)
O(1) 0.042(2) 0.038(2) 0.043(2) -0.003(1) 0.008(1) -0.001(1)
O(2) 0.040(1) 0.044(2) 0.039(1) 0.013(1) 0.011(1) 0.002(1)
O(3) 0.037(2) 0.045(2) 0.034(1) 0.006(1) 0.009(1) 0.009(1)
O(4) 0.031(1) 0.038(1) 0.032(1) 0.007(1) 0.006(1) -0.003(1)
N(1) 0.029(2) 0.037(2) 0.024(2) 0.003(1) 0.005(1) -0.002(1)
C(1) 0.066(3) 0.040(2) 0.025(2) -0.004(2) 0.011(2) 0.001(2)
C(2) 0.086(4) 0.045(3) 0.045(3) -0.018(3) 0.010(2) -0.004(2)
C(3) 0.078(3) 0.030(2) 0.047(3) 0.006(2) 0.023(2) -0.002(2)
C(4) 0.062(3) 0.043(3) 0.031(2) 0.022(2) 0.018(2) 0.006(2)
C(5) 0.081(4) 0.062(3) 0.061(3) 0.035(3) 0.025(3) 0.013(3)
C(6) 0.034(2) 0.042(2) 0.033(2) -0.010(2) 0.004(2) 0.005(2)
C(7) 0.043(2) 0.069(3) 0.037(2) -0.009(2) 0.003(2) 0.009(2)
C(8) 0.037(2) 0.052(2) 0.034(2) -0.002(2) 0.012(2) -0.002(2)
C(9) 0.027(2) 0.036(2) 0.041(2) -0.004(2) 0.007(2) -0.008(2)
C(10) 0.039(2) 0.060(3) 0.052(3) 0.010(2) 0.015(2) -0.005(2)
C(11) 0.034(2) 0.058(3) 0.033(2) 0.001(2) 0.001(2) 0.008(2)
C(12) 0.039(2) 0.043(2) 0.049(2) -0.003(2) 0.013(2) -0.015(2)
C(13) 0.030(2) 0.036(2) 0.031(2) 0.008(2) 0.008(2) 0.006(2)
C(14) 0.039(2) 0.044(2) 0.037(2) 0.000(2) 0.006(2) 0.001(2)
C(15) 0.041(2) 0.052(3) 0.055(3) -0.003(2) 0.012(2) 0.018(2)
C(16) 0.048(3) 0.060(3) 0.041(2) 0.006(2) 0.019(2) 0.014(2)
C(17) 0.052(3) 0.046(2) 0.034(2) 0.008(2) 0.015(2) 0.005(2)
C(18) 0.034(2) 0.034(2) 0.030(2) 0.009(2) 0.007(2) 0.004(2)
C(19) 0.045(2) 0.035(2) 0.028(2) 0.004(2) 0.007(2) -0.001(2)
C(20) 0.039(2) 0.045(2) 0.030(2) 0.001(2) 0.004(2) 0.003(2)

loop_
_atom_site_label
_atom_site_fract_x
_atom_site_fract_y
_atom_site_fract_z
_atom_site_U_iso_or_equiv
_atom_site_occupancy
_atom_site_thermal_displace_type
_atom_site_calc_flag
Ru(1) 0.91852(3) 0.78080(2) 0.62695(3) 0.02968(8) 1.000 Uani d
O(1) 0.7734(3) 0.6957(1) 0.5915(2) 0.0410(8) 1.000 Uani d
O(2) 1.0838(3) 0.7077(1) 0.6273(2) 0.0405(8) 1.000 Uani d
O(3) 0.9545(3) 0.7467(1) 0.7995(2) 0.0385(7) 1.000 Uani d
O(4) 0.7537(2) 0.8463(1) 0.6598(2) 0.0338(7) 1.000 Uani d
N(1) 1.0697(3) 0.8706(2) 0.6675(2) 0.0302(8) 1.000 Uani d
C(1) 0.8054(5) 0.6273(2) 0.5810(3) 0.043(1) 1.000 Uani d
C(2) 0.6815(5) 0.5738(2) 0.5557(4) 0.059(1) 1.000 Uani d
C(3) 0.9410(5) 0.5984(2) 0.5939(4) 0.050(1) 1.000 Uani d
C(4) 1.0669(5) 0.6368(2) 0.6204(3) 0.044(1) 1.000 Uani d
C(5) 1.2024(5) 0.5930(3) 0.6452(4) 0.067(2) 1.000 Uani d
C(6) 0.8866(4) 0.7671(2) 0.8770(3) 0.037(1) 1.000 Uani d
C(7) 0.9404(4) 0.7360(3) 0.9967(3) 0.050(1) 1.000 Uani d
C(8) 0.7720(4) 0.8147(2) 0.8594(3) 0.040(1) 1.000 Uani d
C(9) 0.7106(4) 0.8493(2) 0.7558(3) 0.035(1) 1.000 Uani d
C(10) 0.5805(4) 0.8956(3) 0.7521(4) 0.050(1) 1.000 Uani d
C(11) 1.1885(4) 0.8454(2) 0.7605(3) 0.042(1) 1.000 Uani d
C(12) 1.0057(4) 0.9388(2) 0.7100(3) 0.043(1) 1.000 Uani d
C(13) 1.1273(4) 0.8904(2) 0.5635(3) 0.032(1) 1.000 Uani d
C(14) 1.2309(4) 0.9449(2) 0.5685(3) 0.040(1) 1.000 Uani d
C(15) 1.2910(4) 0.9580(2) 0.4724(4) 0.049(1) 1.000 Uani d
C(16) 1.2473(4) 0.9164(3) 0.3717(4) 0.048(1) 1.000 Uani d
C(17) 1.1420(4) 0.8644(2) 0.3663(3) 0.043(1) 1.000 Uani d
C(18) 1.0783(4) 0.8510(2) 0.4619(3) 0.033(1) 1.000 Uani d
C(19) 0.9590(4) 0.7981(2) 0.4543(3) 0.036(1) 1.000 Uani d
C(20) 0.8260(4) 0.8244(2) 0.4592(3) 0.038(1) 1.000 Uani d
H(2a) 0.6079 0.5922 0.5907 0.071 1.000 Uiso c
H(2b) 0.6495 0.5701 0.4743 0.071 1.000 Uiso c
H(2c) 0.7095 0.5256 0.5863 0.071 1.000 Uiso c
H(3) 0.9477 0.5457 0.5832 0.060 1.000 Uiso c
H(5a) 1.2455 0.5992 0.7243 0.080 1.000 Uiso c
H(5b) 1.2635 0.6110 0.5973 0.080 1.000 Uiso c
H(5c) 1.1833 0.5414 0.6296 0.080 1.000 Uiso c
H(7a) 1.0110 0.7683 1.0373 0.060 1.000 Uiso c
H(7b) 0.8654 0.7328 1.0376 0.060 1.000 Uiso c
H(7c) 0.9786 0.6875 0.9905 0.060 1.000 Uiso c
H(8) 0.7309 0.8248 0.9248 0.048 1.000 Uiso c
H(10a) 0.5049 0.8736 0.6992 0.060 1.000 Uiso c
H(10b) 0.5963 0.9451 0.7275 0.060 1.000 Uiso c
H(10c) 0.5580 0.8973 0.8272 0.060 1.000 Uiso c
H(11a) 1.1529 0.8293 0.8262 0.051 1.000 Uiso c
H(11b) 1.2363 0.8050 0.7323 0.051 1.000 Uiso c
H(11c) 1.2516 0.8860 0.7819 0.051 1.000 Uiso c
H(12a) 0.9668 0.9260 0.7756 0.052 1.000 Uiso c
H(12b) 0.9340 0.9576 0.6503 0.052 1.000 Uiso c
H(12c) 1.0757 0.9762 0.7312 0.052 1.000 Uiso c
H(14) 1.2604 0.9730 0.6375 0.048 1.000 Uiso c
H(15) 1.3616 0.9952 0.4754 0.059 1.000 Uiso c
H(16) 1.2904 0.9239 0.3066 0.058 1.000 Uiso c
H(17) 1.1116 0.8370 0.2967 0.052 1.000 Uiso c
H(19) 0.9738 0.7459 0.4459 0.043 1.000 Uiso c
H(20a) 0.8107 0.8766 0.4675 0.046 1.000 Uiso c
H(20b) 0.7502 0.7901 0.4542 0.046 1.000 Uiso c

loop_
_atom_type_symbol
_atom_type_oxidation_number
_atom_type_number_in_cell
_atom_type_scat_dispersion_real
_atom_type_scat_dispersion_imag
_atom_type_scat_source
C 0 80 0.003 0.002
;International Tables for Crystallography
(1992, Vol. C, Tables 4.2.6.8 and 6.1.1.1)
;
H 0 108 0.000 0.000
;International Tables for Crystallography
(1992, Vol. C, Table 6.1.1.2)
;
N 0 4 0.006 0.003
;International Tables for Crystallography
(1992, Vol. C, Tables 4.2.6.8 and 6.1.1.1)
;
O 0 16 0.011 0.006
;International Tables for Crystallography
(1992, Vol. C, Tables 4.2.6.8 and 6.1.1.1)
;
Ru 0 4 -1.259 0.836
;International Tables for Crystallography
(1992, Vol. C, Tables 4.2.6.8 and 6.1.1.1)
;

loop_
_geom_angle_atom_site_label_1
_geom_angle_atom_site_label_2
_geom_angle_atom_site_label_3
_geom_angle
_geom_angle_publ_flag
O(1) Ru(1) O(2) 92.2(1) yes
O(1) Ru(1) O(3) 87.8(1) yes
O(1) Ru(1) O(4) 85.9(1) yes
O(1) Ru(1) N(1) 178.9(1) yes
O(1) Ru(1) C(19) 99.0(1) yes
O(1) Ru(1) C(20) 86.1(1) yes
O(2) Ru(1) O(3) 80.2(1) yes
O(2) Ru(1) O(4) 168.61(9) yes
O(2) Ru(1) N(1) 88.3(1) yes
O(2) Ru(1) C(19) 79.0(1) yes
O(2) Ru(1) C(20) 114.6(1) yes
O(3) Ru(1) O(4) 88.47(9) yes
O(3) Ru(1) N(1) 91.3(1) yes
O(3) Ru(1) C(19) 158.4(1) yes
O(3) Ru(1) C(20) 164.1(1) yes
O(4) Ru(1) N(1) 93.4(1) yes
O(4) Ru(1) C(19) 112.4(1) yes
O(4) Ru(1) C(20) 76.5(1) yes
N(1) Ru(1) C(19) 82.1(1) yes
N(1) Ru(1) C(20) 94.7(1) yes
C(19) Ru(1) C(20) 37.5(1) yes
Ru(1) O(1) C(1) 123.7(3) yes
Ru(1) O(2) C(4) 122.2(3) yes
Ru(1) O(3) C(6) 126.9(2) yes
Ru(1) O(4) C(9) 125.7(2) yes
Ru(1) N(1) C(11) 109.5(2) yes
Ru(1) N(1) C(12) 111.5(2) yes
Ru(1) N(1) C(13) 110.1(2) yes
C(11) N(1) C(12) 108.2(3) yes
C(11) N(1) C(13) 108.1(3) yes
C(12) N(1) C(13) 109.3(3) yes
O(1) C(1) C(2) 114.9(4) yes
O(1) C(1) C(3) 126.0(4) yes
C(2) C(1) C(3) 119.1(4) yes
C(1) C(2) H(2a) 109.5 no
C(1) C(2) H(2b) 109.5 no
C(1) C(2) H(2c) 109.5 no
H(2a) C(2) H(2b) 109.5 no
H(2a) C(2) H(2c) 109.5 no
H(2b) C(2) H(2c) 109.5 no
C(1) C(3) C(4) 128.1(4) yes
C(1) C(3) H(3) 116.0 no
C(4) C(3) H(3) 116.0 no
O(2) C(4) C(3) 127.1(4) yes
O(2) C(4) C(5) 113.8(4) yes
C(3) C(4) C(5) 119.2(4) yes
C(4) C(5) H(5a) 109.5 no
C(4) C(5) H(5b) 109.5 no
C(4) C(5) H(5c) 109.5 no
H(5a) C(5) H(5b) 109.5 no
H(5a) C(5) H(5c) 109.5 no
H(5b) C(5) H(5c) 109.5 no
O(3) C(6) C(7) 115.3(3) yes
O(3) C(6) C(8) 125.5(3) yes
C(7) C(6) C(8) 119.3(3) yes
C(6) C(7) H(7a) 109.5 no
C(6) C(7) H(7b) 109.5 no
C(6) C(7) H(7c) 109.5 no
H(7a) C(7) H(7b) 109.5 no
H(7a) C(7) H(7c) 109.5 no
H(7b) C(7) H(7c) 109.5 no
C(6) C(8) C(9) 126.8(3) yes
C(6) C(8) H(8) 116.6 no
C(9) C(8) H(8) 116.6 no
O(4) C(9) C(8) 126.5(3) yes
O(4) C(9) C(10) 114.5(3) yes
C(8) C(9) C(10) 119.0(3) yes
C(9) C(10) H(10a) 109.5 no
C(9) C(10) H(10b) 109.5 no
C(9) C(10) H(10c) 109.5 no
H(10a) C(10) H(10b) 109.5 no
H(10a) C(10) H(10c) 109.5 no
H(10b) C(10) H(10c) 109.5 no
N(1) C(11) H(11a) 109.5 no
N(1) C(11) H(11b) 109.5 no
N(1) C(11) H(11c) 109.5 no
H(11a) C(11) H(11b) 109.5 no
H(11a) C(11) H(11c) 109.5 no
H(11b) C(11) H(11c) 109.5 no
N(1) C(12) H(12a) 109.5 no
N(1) C(12) H(12b) 109.5 no
N(1) C(12) H(12c) 109.5 no
H(12a) C(12) H(12b) 109.5 no
H(12a) C(12) H(12c) 109.5 no
H(12b) C(12) H(12c) 109.5 no
N(1) C(13) C(14) 121.1(3) yes
N(1) C(13) C(18) 117.9(3) yes
C(14) C(13) C(18) 121.0(3) yes
C(13) C(14) C(15) 119.9(4) yes
C(13) C(14) H(14) 120.1 no
C(15) C(14) H(14) 120.1 no
C(14) C(15) C(16) 119.7(4) yes
C(14) C(15) H(15) 120.2 no
C(16) C(15) H(15) 120.2 no
C(15) C(16) C(17) 120.0(4) yes
C(15) C(16) H(16) 120.0 no
C(17) C(16) H(16) 120.0 no
C(16) C(17) C(18) 121.2(4) yes
C(16) C(17) H(17) 119.4 no
C(18) C(17) H(17) 119.4 no
C(13) C(18) C(17) 118.1(4) yes
C(13) C(18) C(19) 120.5(3) yes
C(17) C(18) C(19) 121.3(3) yes
Ru(1) C(19) C(18) 108.4(2) yes
Ru(1) C(19) C(20) 70.7(2) yes
Ru(1) C(19) H(19) 90.9 no
C(18) C(19) C(20) 120.5(3) yes
C(18) C(19) H(19) 119.7 no
C(20) C(19) H(19) 119.7 no
Ru(1) C(20) C(19) 71.8(2) yes
Ru(1) C(20) H(20a) 107.8 no
Ru(1) C(20) H(20b) 90.4 no
C(19) C(20) H(20a) 120.0 no
C(19) C(20) H(20b) 120.0 no
H(20a) C(20) H(20b) 120.0 no

loop_
_geom_bond_atom_site_label_1
_geom_bond_atom_site_label_2
_geom_bond_distance
_geom_bond_publ_flag
Ru(1) O(1) 2.055(3) yes
Ru(1) O(2) 2.064(2) yes
Ru(1) O(3) 2.077(2) yes
Ru(1) O(4) 2.074(2) yes
Ru(1) N(1) 2.159(3) yes
Ru(1) C(19) 2.159(4) yes
Ru(1) C(20) 2.144(4) yes
O(1) C(1) 1.267(4) yes
O(2) C(4) 1.271(5) yes
O(3) C(6) 1.274(4) yes
O(4) C(9) 1.276(4) yes
N(1) C(11) 1.495(4) yes
N(1) C(12) 1.491(4) yes
N(1) C(13) 1.480(4) yes
C(1) C(2) 1.517(6) yes
C(1) C(3) 1.393(6) yes
C(2) H(2a) 0.95 no
C(2) H(2b) 0.95 no
C(2) H(2c) 0.95 no
C(3) C(4) 1.382(6) yes
C(3) H(3) 0.95 no
C(4) C(5) 1.507(6) yes
C(5) H(5a) 0.95 no
C(5) H(5b) 0.95 no
C(5) H(5c) 0.95 no
C(6) C(7) 1.505(5) yes
C(6) C(8) 1.381(5) yes
C(7) H(7a) 0.95 no
C(7) H(7b) 0.95 no
C(7) H(7c) 0.95 no
C(8) C(9) 1.389(5) yes
C(8) H(8) 0.95 no
C(9) C(10) 1.501(5) yes
C(10) H(10a) 0.95 no
C(10) H(10b) 0.95 no
C(10) H(10c) 0.95 no
C(11) H(11a) 0.95 no
C(11) H(11b) 0.95 no
C(11) H(11c) 0.95 no
C(12) H(12a) 0.95 no
C(12) H(12b) 0.95 no
C(12) H(12c) 0.95 no
C(13) C(14) 1.389(5) yes
C(13) C(18) 1.385(5) yes
C(14) C(15) 1.385(5) yes
C(14) H(14) 0.95 no
C(15) C(16) 1.390(6) yes
C(15) H(15) 0.95 no
C(16) C(17) 1.370(6) yes
C(16) H(16) 0.95 no
C(17) C(18) 1.401(5) yes
C(17) H(17) 0.95 no
C(18) C(19) 1.481(5) yes
C(19) C(20) 1.383(5) yes
C(19) H(19) 0.95 no
C(20) H(20a) 0.95 no
C(20) H(20b) 0.95 no

loop_
_geom_contact_atom_site_label_1
_geom_contact_atom_site_label_2
_geom_contact_distance
_geom_contact_site_symmetry_2
_geom_contact_publ_flag
O(1) C(7) 3.431(5) 4_464 no
O(4) C(7) 3.578(5) 4_464 no
C(6) C(17) 3.317(5) 4_465 no
C(6) C(16) 3.527(6) 4_465 no
C(7) C(16) 3.456(6) 4_465 no
C(7) C(17) 3.493(6) 4_465 no
C(8) C(17) 3.433(6) 4_465 no
C(12) C(16) 3.559(6) 3_776 no

loop_
_geom_torsion_atom_site_label_1
_geom_torsion_atom_site_label_2
_geom_torsion_atom_site_label_3
_geom_torsion_atom_site_label_4
_geom_torsion
_geom_torsion_publ_flag
Ru(1) O(1) C(1) C(2) 179.5(2) no
Ru(1) O(1) C(1) C(3) 1.5(5) no
Ru(1) O(2) C(4) C(3) 10.9(6) no
Ru(1) O(2) C(4) C(5) -168.8(2) no
Ru(1) O(3) C(6) C(7) -177.2(2) no
Ru(1) O(3) C(6) C(8) 2.1(5) no
Ru(1) O(4) C(9) C(8) 5.8(5) no
Ru(1) O(4) C(9) C(10) -174.3(2) no
Ru(1) N(1) C(13) C(14) -177.5(3) no
Ru(1) N(1) C(13) C(18) 0.3(4) no
Ru(1) C(19) C(18) C(13) -11.4(4) no
Ru(1) C(19) C(18) C(17) 170.4(3) no
Ru(1) C(20) C(19) C(18) -100.5(3) no
O(1) Ru(1) O(2) C(4) -7.2(3) no
O(1) Ru(1) O(3) C(6) -86.3(3) no
O(1) Ru(1) O(4) C(9) 84.5(3) no
O(1) Ru(1) N(1) C(11) 73(5) no
O(1) Ru(1) N(1) C(12) -47(5) no
O(1) Ru(1) N(1) C(13) -169(5) no
O(1) Ru(1) C(19) C(18) -172.0(2) no
O(1) Ru(1) C(19) C(20) 71.2(2) no
O(1) Ru(1) C(20) C(19) -110.4(2) no
O(1) C(1) C(3) C(4) 0.1(7) no
O(2) Ru(1) O(1) C(1) 1.4(3) no
O(2) Ru(1) O(3) C(6) -178.9(3) no
O(2) Ru(1) O(4) C(9) 3.8(7) no
O(2) Ru(1) N(1) C(11) -44.6(2) no
O(2) Ru(1) N(1) C(12) -164.3(2) no
O(2) Ru(1) N(1) C(13) 74.1(2) no
O(2) Ru(1) C(19) C(18) -81.5(2) no
O(2) Ru(1) C(19) C(20) 161.8(2) no
O(2) Ru(1) C(20) C(19) -19.8(3) no
O(2) C(4) C(3) C(1) -7.4(7) no
O(3) Ru(1) O(1) C(1) -78.7(3) no
O(3) Ru(1) O(2) C(4) 80.2(3) no
O(3) Ru(1) O(4) C(9) -3.4(3) no
O(3) Ru(1) N(1) C(11) 35.5(2) no
O(3) Ru(1) N(1) C(12) -84.2(2) no
O(3) Ru(1) N(1) C(13) 154.3(2) no
O(3) Ru(1) C(19) C(18) -64.7(4) no
O(3) Ru(1) C(19) C(20) 178.5(3) no
O(3) Ru(1) C(20) C(19) -177.9(4) no
O(3) C(6) C(8) C(9) -0.5(7) no
O(4) Ru(1) O(1) C(1) -167.3(3) no
O(4) Ru(1) O(2) C(4) 72.9(6) no
O(4) Ru(1) O(3) C(6) -0.3(3) no
O(4) Ru(1) N(1) C(11) 124.1(2) no
O(4) Ru(1) N(1) C(12) 4.4(2) no
O(4) Ru(1) N(1) C(13) -117.1(2) no
O(4) Ru(1) C(19) C(18) 98.8(2) no
O(4) Ru(1) C(19) C(20) -18.0(2) no
O(4) Ru(1) C(20) C(19) 162.9(2) no
O(4) C(9) C(8) C(6) -3.9(7) no
N(1) Ru(1) O(1) C(1) -116(5) no
N(1) Ru(1) O(2) C(4) 171.8(3) no
N(1) Ru(1) O(3) C(6) 93.0(3) no
N(1) Ru(1) O(4) C(9) -94.6(3) no
N(1) Ru(1) C(19) C(18) 8.4(2) no
N(1) Ru(1) C(19) C(20) -108.4(2) no
N(1) Ru(1) C(20) C(19) 70.5(2) no
N(1) C(13) C(14) C(15) 174.8(3) no
N(1) C(13) C(18) C(17) -174.0(3) no
N(1) C(13) C(18) C(19) 7.8(5) no
C(1) O(1) Ru(1) C(19) 80.6(3) no
C(1) O(1) Ru(1) C(20) 115.9(3) no
C(1) C(3) C(4) C(5) 172.3(4) no
C(2) C(1) C(3) C(4) -177.9(4) no
C(4) O(2) Ru(1) C(19) -105.9(3) no
C(4) O(2) Ru(1) C(20) -93.8(3) no
C(6) O(3) Ru(1) C(19) 164.5(3) no
C(6) O(3) Ru(1) C(20) -18.9(6) no
C(6) C(8) C(9) C(10) 176.2(4) no
C(7) C(6) C(8) C(9) 178.7(4) no
C(9) O(4) Ru(1) C(19) -177.4(3) no
C(9) O(4) Ru(1) C(20) 171.4(3) no
C(11) N(1) Ru(1) C(19) -123.8(2) no
C(11) N(1) Ru(1) C(20) -159.2(2) no
C(11) N(1) C(13) C(14) -57.9(4) no
C(11) N(1) C(13) C(18) 120.0(3) no
C(12) N(1) Ru(1) C(19) 116.5(2) no
C(12) N(1) Ru(1) C(20) 81.1(2) no
C(12) N(1) C(13) C(14) 59.7(4) no
C(12) N(1) C(13) C(18) -122.5(3) no
C(13) N(1) Ru(1) C(19) -5.0(2) no
C(13) N(1) Ru(1) C(20) -40.4(2) no
C(13) C(14) C(15) C(16) -0.1(6) no
C(13) C(18) C(17) C(16) -1.8(6) no
C(13) C(18) C(19) C(20) 66.5(5) no
C(14) C(13) C(18) C(17) 3.9(5) no
C(14) C(13) C(18) C(19) -174.4(3) no
C(14) C(15) C(16) C(17) 2.2(6) no
C(15) C(14) C(13) C(18) -3.0(6) no
C(15) C(16) C(17) C(18) -1.2(6) no
C(16) C(17) C(18) C(19) 176.4(4) no
C(17) C(18) C(19) C(20) -111.6(4) no
C(18) C(19) Ru(1) C(20) 116.8(3) no
